data_4334731
loop_
_publ_author_name
'Isaac R. Corn'
'Pablo D. Astudillo-S\'anchez'
'Michael J. Zdilla'
'Phillip E. Fanwick'
'Michael J. Shaw'
'Jeffrey T. Miller'
'Dennis H. Evans'
'Mahdi M. Abu-Omar'

_publ_contact_author_address
;    Department of Chemistry
     Purdue University
     560 Oval Dr.
     W. Lafayette
     IN 47907-2084
     USA
;
_publ_contact_author_email pfanwick@purdue.edu
_publ_contact_author_fax 1(765)4940239
_publ_contact_author_name 'Fanwick, Phillip E.'
_publ_contact_author_phone 1(765)4944572
_publ_section_title
;
 Synthesis and Electrochemical Reactivity of Molybdenum Dicarbonyl
 Supported by a Redox-Active \a-Diimine Ligand
;
_journal_name_full 'Inorganic Chemistry'
_journal_page_first 5457
_journal_page_last 5463
_journal_paper_doi 10.1021/ic400348j
_journal_volume 52
_journal_year 2013
_chemical_formula_moiety 'C25 H27 Mo1 N3 O3'
_chemical_formula_sum 'C25 H27 Mo N3 O3'
_chemical_formula_weight 513.45
_chemical_name_systematic ' ?'
_space_group_IT_number 14
_symmetry_cell_setting monoclinic
_symmetry_space_group_name_Hall '-P 2ybc'
_symmetry_space_group_name_H-M 'P 1 21/c 1'
_atom_type_scat_source 'International Tables for Crystallography (Vol C)'
_cell_angle_alpha 90.00
_cell_angle_beta 110.075(2)
_cell_angle_gamma 90.00
_cell_formula_units_Z 4
_cell_length_a 15.2745(10)
_cell_length_b 7.6639(4)
_cell_length_c 21.9287(14)
_cell_measurement_reflns_used 11551
_cell_measurement_temperature 150
_cell_measurement_theta_max 25
_cell_measurement_theta_min 3
_cell_volume 2411.1(3)
_computing_cell_refinement 'DENZO/SCALEPACK (Otwinowski & Minor, 1996)'
_computing_data_collection 'Collect (Nonius, 1998)'
_computing_data_reduction 'DENZO/SCALEPACK (Otwinowski & Minor, 1996)'
_computing_molecular_graphics
;
    ORTEP (Johnson, 1976)
    PLATON (Spek, 1997)
;
_computing_publication_material 'SHELX97(Sheldrick, 2008) and local programs'
_computing_structure_refinement 'SHELX97 (Sheldrick, 2008)'
_computing_structure_solution
;
 direct methods (SIR2004, Burla et al., 2005)
;
_diffrn_ambient_temperature 150
_diffrn_measured_fraction_theta_max 0.9485
_diffrn_measurement_device_type Nonius_KappaCCD
_diffrn_measurement_method \w
_diffrn_radiation_monochromator 'graphite 002'
_diffrn_radiation_type MO-K\a
_diffrn_radiation_wavelength 0.71073
_diffrn_reflns_av_R_equivalents 0.058
_diffrn_reflns_limit_h_max 17
_diffrn_reflns_limit_h_min -18
_diffrn_reflns_limit_k_max 9
_diffrn_reflns_limit_k_min -9
_diffrn_reflns_limit_l_max 26
_diffrn_reflns_limit_l_min -25
_diffrn_reflns_number 11551
_diffrn_reflns_theta_max 25.01
_diffrn_reflns_theta_min 2.84
_diffrn_standards_number 0
_exptl_absorpt_coefficient_mu 0.559
_exptl_absorpt_correction_T_max 0.9563
_exptl_absorpt_correction_T_min 0.8192
_exptl_absorpt_correction_type multi-scan
_exptl_absorpt_process_details 'SCALEPACK (Otwinowski & Minor, 1997)'
_exptl_crystal_colour blue
_exptl_crystal_colour_modifier dark
_exptl_crystal_density_diffrn 1.414
_exptl_crystal_description needle
_exptl_crystal_F_000 1056
_exptl_crystal_size_max 0.33
_exptl_crystal_size_mid 0.11
_exptl_crystal_size_min 0.08
_refine_diff_density_max 2.54
_refine_diff_density_min -1.29
_refine_ls_d_res_high 0.93
_refine_ls_extinction_method none
_refine_ls_goodness_of_fit_ref 1.083
_refine_ls_hydrogen_treatment constr
_refine_ls_matrix_type full
_refine_ls_number_parameters 297
_refine_ls_number_reflns 3048
_refine_ls_number_restraints 0
_refine_ls_R_factor_all 0.094
_refine_ls_R_factor_gt 0.071
_refine_ls_shift/su_max 0.000
_refine_ls_structure_factor_coef Fsqd
_refine_ls_weighting_details '1/[\s^2^(Fo^2^)+(0.1290P)^2^+6.2811P] where P=(Fo^2^+2Fc^2^)/3  '
_refine_ls_weighting_scheme calc
_refine_ls_wR_factor_gt 0.181
_refine_ls_wR_factor_ref 0.204
_reflns_number_gt 2363
_reflns_number_total 3048
_reflns_threshold_expression >2.0\s(I)
_cod_data_source_file ic400348j_si_002_1.cif
_cod_data_source_block MZ388
_cod_depositor_comments
;
The following automatic conversions were performed:

'_refine_ls_weighting_scheme' value 'calc ' changed to 'calc'
according to the built-in table from CIF Core dictionary named
'cif_core.dic' version 2.4.1 from 2010-06-29.

Automatic conversion script
Id: cif_fix_values 2281 2013-09-26 08:29:07Z andrius 
;
_cod_original_formula_sum 'C25 H27 Mo1 N3 O3'
_cod_database_code 4334731

loop_
_symmetry_equiv_pos_as_xyz
'x, y, z'
'-x, y+1/2, -z+1/2'
'-x, -y, -z'
'x, -y-1/2, z-1/2'

loop_
_atom_site_label
_atom_site_fract_x
_atom_site_fract_y
_atom_site_fract_z
_atom_site_U_iso_or_equiv
_atom_site_adp_type
_atom_site_occupancy
_atom_site_symmetry_multiplicity
_atom_site_calc_flag
_atom_site_refinement_flags
Mo1 0.80869(5) 0.15013(9) 0.32332(4) 0.0275(3) Uani 1 1 d .
O62 0.8959(5) 0.3941(10) 0.4437(4) 0.055(2) Uani 1 1 d .
O72 0.8855(5) 0.3756(10) 0.2338(4) 0.053(2) Uani 1 1 d .
O82 0.6529(5) 0.4369(9) 0.2873(3) 0.0446(16) Uani 1 1 d .
N1 0.7390(5) -0.0346(9) 0.3680(3) 0.0301(17) Uani 1 1 d .
N4 0.7384(5) -0.0444(10) 0.2491(3) 0.0319(18) Uani 1 1 d .
N51 0.9251(5) -0.0379(11) 0.3524(3) 0.0343(18) Uani 1 1 d .
C2 0.7050(7) -0.1721(12) 0.3345(5) 0.039(2) Uani 1 1 d .
C3 0.7049(7) -0.1776(12) 0.2689(4) 0.038(2) Uani 1 1 d .
C11 0.7198(7) -0.0159(11) 0.4280(4) 0.031(2) Uani 1 1 d .
C12 0.7921(7) -0.0524(11) 0.4874(4) 0.033(2) Uani 1 1 d .
C13 0.7700(6) -0.0333(12) 0.5444(4) 0.034(2) Uani 1 1 d .
C14 0.6832(6) 0.0181(11) 0.5433(4) 0.034(2) Uani 1 1 d .
C15 0.6153(7) 0.0550(13) 0.4843(4) 0.038(2) Uani 1 1 d .
C16 0.6324(6) 0.0391(12) 0.4253(4) 0.031(2) Uani 1 1 d .
C17 0.8853(7) -0.1197(14) 0.4899(5) 0.044(3) Uani 1 1 d .
C18 0.6613(8) 0.0281(15) 0.6061(5) 0.049(3) Uani 1 1 d .
C19 0.5567(7) 0.0834(13) 0.3621(4) 0.041(2) Uani 1 1 d .
C41 0.7201(7) -0.0323(11) 0.1793(4) 0.029(2) Uani 1 1 d .
C42 0.7913(7) -0.0783(11) 0.1556(4) 0.030(2) Uani 1 1 d .
C43 0.7706(6) -0.0623(11) 0.0881(4) 0.032(2) Uani 1 1 d .
C44 0.6854(7) -0.0067(11) 0.0467(4) 0.034(2) Uani 1 1 d .
C45 0.6183(7) 0.0383(12) 0.0733(4) 0.034(2) Uani 1 1 d .
C46 0.6340(6) 0.0247(12) 0.1396(4) 0.032(2) Uani 1 1 d .
C47 0.8840(7) -0.1466(13) 0.1980(4) 0.037(2) Uani 1 1 d .
C48 0.6672(8) 0.0019(15) -0.0260(4) 0.049(3) Uani 1 1 d .
C49 0.5591(7) 0.0775(14) 0.1652(5) 0.042(2) Uani 1 1 d .
C52 0.9780(7) -0.1492(13) 0.3678(4) 0.037(2) Uani 1 1 d .
C53 1.0420(7) -0.2954(13) 0.3880(5) 0.052(3) Uani 1 1 d .
C61 0.8651(6) 0.3042(13) 0.4006(4) 0.032(2) Uani 1 1 d .
C71 0.8595(6) 0.2942(13) 0.2683(4) 0.032(2) Uani 1 1 d .
C81 0.7096(6) 0.3257(11) 0.3002(4) 0.031(2) Uani 1 1 d .
H2 0.6810 -0.2659 0.3523 0.047 Uiso 1 1 calc R
H3 0.6812 -0.2752 0.2415 0.045 Uiso 1 1 calc R
H13 0.8168 -0.0569 0.5852 0.041 Uiso 1 1 calc R
H15 0.5555 0.0921 0.4834 0.045 Uiso 1 1 calc R
H43 0.8175 -0.0911 0.0704 0.039 Uiso 1 1 calc R
H45 0.5597 0.0798 0.0454 0.041 Uiso 1 1 calc R
H17A 0.8770 -0.2273 0.4644 0.066 Uiso 1 1 calc R
H17B 0.9238 -0.1438 0.5350 0.066 Uiso 1 1 calc R
H17C 0.9162 -0.0319 0.4718 0.066 Uiso 1 1 calc R
H18A 0.6705 -0.0869 0.6269 0.073 Uiso 1 1 calc R
H18B 0.5964 0.0648 0.5963 0.073 Uiso 1 1 calc R
H18C 0.7029 0.1129 0.6356 0.073 Uiso 1 1 calc R
H19A 0.5832 0.1520 0.3349 0.062 Uiso 1 1 calc R
H19B 0.5080 0.1516 0.3709 0.062 Uiso 1 1 calc R
H19C 0.5296 -0.0244 0.3394 0.062 Uiso 1 1 calc R
H47A 0.9178 -0.0545 0.2278 0.055 Uiso 1 1 calc R
H47B 0.9200 -0.1834 0.1710 0.055 Uiso 1 1 calc R
H47C 0.8747 -0.2464 0.2231 0.055 Uiso 1 1 calc R
H48A 0.7213 0.0530 -0.0336 0.073 Uiso 1 1 calc R
H48B 0.6121 0.0742 -0.0469 0.073 Uiso 1 1 calc R
H48C 0.6563 -0.1161 -0.0443 0.073 Uiso 1 1 calc R
H49A 0.5309 -0.0270 0.1764 0.064 Uiso 1 1 calc R
H49B 0.5113 0.1441 0.1319 0.064 Uiso 1 1 calc R
H49C 0.5859 0.1498 0.2040 0.064 Uiso 1 1 calc R
H53A 1.0605 -0.3105 0.4352 0.077 Uiso 1 1 calc R
H53B 1.0974 -0.2726 0.3764 0.077 Uiso 1 1 calc R
H53C 1.0112 -0.4018 0.3662 0.077 Uiso 1 1 calc R

loop_
_atom_site_aniso_label
_atom_site_aniso_U_11
_atom_site_aniso_U_22
_atom_site_aniso_U_33
_atom_site_aniso_U_12
_atom_site_aniso_U_13
_atom_site_aniso_U_23
Mo1 0.0314(5) 0.0276(5) 0.0238(5) -0.0027(3) 0.0101(4) -0.0008(3)
O62 0.058(5) 0.063(5) 0.035(4) -0.005(4) 0.004(4) -0.017(4)
O72 0.041(4) 0.069(5) 0.056(5) -0.008(4) 0.023(4) 0.014(4)
O82 0.039(4) 0.035(4) 0.057(4) 0.007(3) 0.012(3) 0.005(3)
N1 0.039(5) 0.027(4) 0.025(4) 0.000(4) 0.011(3) 0.002(3)
N4 0.032(4) 0.036(5) 0.033(4) 0.000(4) 0.018(4) -0.002(3)
N51 0.036(5) 0.044(5) 0.019(4) -0.001(4) 0.006(3) -0.002(4)
C2 0.062(7) 0.023(6) 0.037(6) -0.010(5) 0.023(5) 0.001(4)
C3 0.058(7) 0.029(6) 0.027(5) -0.008(5) 0.014(5) 0.000(4)
C11 0.039(6) 0.026(5) 0.029(5) -0.006(4) 0.016(4) -0.003(4)
C12 0.052(6) 0.024(5) 0.025(5) -0.011(5) 0.017(5) 0.001(4)
C13 0.044(6) 0.034(5) 0.024(5) -0.006(4) 0.010(4) 0.002(4)
C14 0.040(6) 0.030(5) 0.036(6) -0.010(4) 0.017(5) 0.000(4)
C15 0.048(6) 0.034(6) 0.035(6) 0.004(5) 0.020(5) 0.005(4)
C16 0.032(6) 0.035(6) 0.028(5) -0.017(4) 0.014(4) -0.003(4)
C17 0.042(6) 0.053(7) 0.037(6) 0.010(5) 0.014(5) 0.010(5)
C18 0.062(7) 0.054(7) 0.034(6) 0.005(6) 0.022(5) 0.003(5)
C19 0.044(6) 0.043(6) 0.035(6) -0.001(5) 0.011(5) 0.007(4)
C41 0.043(6) 0.022(5) 0.022(5) -0.009(4) 0.010(4) -0.004(4)
C42 0.041(6) 0.023(5) 0.028(5) -0.006(4) 0.014(4) -0.004(4)
C43 0.042(6) 0.026(5) 0.035(6) -0.012(4) 0.020(5) -0.006(4)
C44 0.045(6) 0.028(5) 0.025(5) -0.008(4) 0.009(5) -0.001(4)
C45 0.043(6) 0.033(6) 0.024(5) -0.001(4) 0.007(4) 0.000(4)
C46 0.037(6) 0.032(5) 0.028(5) -0.008(4) 0.012(4) -0.002(4)
C47 0.040(6) 0.044(6) 0.027(5) 0.006(5) 0.012(4) -0.001(4)
C48 0.055(7) 0.068(8) 0.022(5) 0.002(6) 0.011(5) -0.006(5)
C49 0.042(6) 0.046(6) 0.038(6) -0.008(5) 0.012(5) -0.010(5)
C52 0.044(6) 0.046(6) 0.022(5) -0.007(5) 0.013(4) -0.002(4)
C53 0.046(6) 0.049(6) 0.059(7) 0.024(5) 0.018(5) 0.014(5)
C61 0.028(5) 0.050(6) 0.012(4) 0.002(5) 0.001(4) 0.011(4)
C71 0.024(5) 0.040(5) 0.032(5) -0.008(4) 0.010(4) -0.006(4)
C81 0.023(5) 0.032(5) 0.035(5) -0.014(4) 0.006(4) -0.004(4)

loop_
_atom_type_symbol
_atom_type_radius_bond
Mo 1.30
O 0.73
N 0.75
C 0.77
H 0.32

loop_
_geom_angle_atom_site_label_1
_geom_angle_atom_site_label_2
_geom_angle_atom_site_label_3
_geom_angle
C81 Mo1 C71 83.6(4)
C81 Mo1 C61 83.3(4)
C71 Mo1 C61 92.4(3)
C81 Mo1 N1 96.3(3)
C71 Mo1 N1 169.7(3)
C61 Mo1 N1 97.9(3)
C81 Mo1 N4 97.9(3)
C71 Mo1 N4 97.0(3)
C61 Mo1 N4 170.6(3)
N1 Mo1 N4 72.8(2)
C81 Mo1 N51 177.1(3)
C71 Mo1 N51 95.4(3)
C61 Mo1 N51 94.0(3)
N1 Mo1 N51 85.2(3)
N4 Mo1 N51 84.9(3)
C2 N1 C11 115.5(7)
C2 N1 Mo1 115.9(6)
C11 N1 Mo1 128.4(5)
C3 N4 C41 116.7(7)
C3 N4 Mo1 116.1(6)
C41 N4 Mo1 127.0(5)
C52 N51 Mo1 172.1(7)
N1 C2 C3 117.1(8)
N1 C2 H2 121.40
C3 C2 H2 121.40
N4 C3 C2 116.8(8)
N4 C3 H3 121.60
C2 C3 H3 121.60
C16 C11 C12 122.5(8)
C16 C11 N1 118.9(8)
C12 C11 N1 118.6(8)
C13 C12 C11 116.5(9)
C13 C12 C17 121.3(8)
C11 C12 C17 122.1(8)
C14 C13 C12 122.5(8)
C14 C13 H13 118.70
C12 C13 H13 118.70
C13 C14 C15 118.9(8)
C13 C14 C18 120.5(8)
C15 C14 C18 120.6(9)
C14 C15 C16 121.7(9)
C14 C15 H15 119.10
C16 C15 H15 119.10
C11 C16 C15 117.9(8)
C11 C16 C19 122.3(8)
C15 C16 C19 119.9(8)
C12 C17 H17A 109.50
C12 C17 H17B 109.50
H17A C17 H17B 109.50
C12 C17 H17C 109.50
H17A C17 H17C 109.50
H17B C17 H17C 109.50
C14 C18 H18A 109.50
C14 C18 H18B 109.50
H18A C18 H18B 109.50
C14 C18 H18C 109.50
H18A C18 H18C 109.50
H18B C18 H18C 109.50
C16 C19 H19A 109.50
C16 C19 H19B 109.50
H19A C19 H19B 109.50
C16 C19 H19C 109.50
H19A C19 H19C 109.50
H19B C19 H19C 109.50
C46 C41 C42 122.6(8)
C46 C41 N4 118.8(8)
C42 C41 N4 118.6(8)
C41 C42 C43 116.4(8)
C41 C42 C47 123.1(8)
C43 C42 C47 120.4(8)
C44 C43 C42 122.7(8)
C44 C43 H43 118.70
C42 C43 H43 118.70
C43 C44 C45 118.0(8)
C43 C44 C48 119.7(8)
C45 C44 C48 122.3(9)
C44 C45 C46 122.2(9)
C44 C45 H45 118.90
C46 C45 H45 118.90
C41 C46 C45 118.0(8)
C41 C46 C49 122.5(8)
C45 C46 C49 119.5(9)
C42 C47 H47A 109.50
C42 C47 H47B 109.50
H47A C47 H47B 109.50
C42 C47 H47C 109.50
H47A C47 H47C 109.50
H47B C47 H47C 109.50
C44 C48 H48A 109.50
C44 C48 H48B 109.50
H48A C48 H48B 109.50
C44 C48 H48C 109.50
H48A C48 H48C 109.50
H48B C48 H48C 109.50
C46 C49 H49A 109.50
C46 C49 H49B 109.50
H49A C49 H49B 109.50
C46 C49 H49C 109.50
H49A C49 H49C 109.50
H49B C49 H49C 109.50
N51 C52 C53 177.4(10)
C52 C53 H53A 109.50
C52 C53 H53B 109.50
H53A C53 H53B 109.50
C52 C53 H53C 109.50
H53A C53 H53C 109.50
H53B C53 H53C 109.50
O62 C61 Mo1 178.6(9)
O72 C71 Mo1 176.7(8)
O82 C81 Mo1 177.1(7)

loop_
_geom_bond_atom_site_label_1
_geom_bond_atom_site_label_2
_geom_bond_distance
Mo1 C81 1.957(10)
Mo1 C71 1.979(10)
Mo1 C61 2.002(10)
Mo1 N1 2.193(7)
Mo1 N4 2.196(7)
Mo1 N51 2.206(9)
O62 C61 1.134(11)
O72 C71 1.152(11)
O82 C81 1.179(10)
N1 C2 1.287(11)
N1 C11 1.451(11)
N4 C3 1.282(11)
N4 C41 1.461(11)
N51 C52 1.144(11)
C2 C3 1.439(12)
C2 H2 0.9500
C3 H3 0.9500
C11 C16 1.381(13)
C11 C12 1.417(13)
C12 C13 1.410(12)
C12 C17 1.498(14)
C13 C14 1.376(13)
C13 H13 0.9500
C14 C15 1.382(13)
C14 C18 1.527(13)
C15 C16 1.411(12)
C15 H15 0.9500
C16 C19 1.508(13)
C17 H17A 0.9800
C17 H17B 0.9800
C17 H17C 0.9800
C18 H18A 0.9800
C18 H18B 0.9800
C18 H18C 0.9800
C19 H19A 0.9800
C19 H19B 0.9800
C19 H19C 0.9800
C41 C46 1.375(13)
C41 C42 1.402(13)
C42 C43 1.410(12)
C42 C47 1.496(13)
C43 C44 1.374(13)
C43 H43 0.9500
C44 C45 1.385(13)
C44 C48 1.523(13)
C45 C46 1.394(12)
C45 H45 0.9500
C46 C49 1.493(13)
C47 H47A 0.9800
C47 H47B 0.9800
C47 H47C 0.9800
C48 H48A 0.9800
C48 H48B 0.9800
C48 H48C 0.9800
C49 H49A 0.9800
C49 H49B 0.9800
C49 H49C 0.9800
C52 C53 1.452(14)
C53 H53A 0.9800
C53 H53B 0.9800
C53 H53C 0.9800

loop_
_geom_torsion_atom_site_label_1
_geom_torsion_atom_site_label_2
_geom_torsion_atom_site_label_3
_geom_torsion_atom_site_label_4
_geom_torsion
C81 Mo1 N1 C2 105.8(7)
C71 Mo1 N1 C2 17(2)
C61 Mo1 N1 C2 -170.2(7)
N4 Mo1 N1 C2 9.4(7)
N51 Mo1 N1 C2 -76.7(7)
C81 Mo1 N1 C11 -69.0(7)
C71 Mo1 N1 C11 -157.6(17)
C61 Mo1 N1 C11 15.1(7)
N4 Mo1 N1 C11 -165.3(8)
N51 Mo1 N1 C11 108.6(7)
C81 Mo1 N4 C3 -103.8(7)
C71 Mo1 N4 C3 171.7(7)
C61 Mo1 N4 C3 -7(2)
N1 Mo1 N4 C3 -9.7(7)
N51 Mo1 N4 C3 76.9(7)
C81 Mo1 N4 C41 71.5(7)
C71 Mo1 N4 C41 -12.9(8)
C61 Mo1 N4 C41 168.1(18)
N1 Mo1 N4 C41 165.7(8)
N51 Mo1 N4 C41 -107.8(7)
C81 Mo1 N51 C52 141(7)
C71 Mo1 N51 C52 -149(5)
C61 Mo1 N51 C52 118(5)
N1 Mo1 N51 C52 21(5)
N4 Mo1 N51 C52 -52(5)
C11 N1 C2 C3 167.0(9)
Mo1 N1 C2 C3 -8.4(12)
C41 N4 C3 C2 -167.0(9)
Mo1 N4 C3 C2 8.9(12)
N1 C2 C3 N4 -0.3(15)
C2 N1 C11 C16 -77.0(11)
Mo1 N1 C11 C16 97.7(9)
C2 N1 C11 C12 104.0(10)
Mo1 N1 C11 C12 -81.3(9)
C16 C11 C12 C13 1.3(13)
N1 C11 C12 C13 -179.7(7)
C16 C11 C12 C17 177.2(9)
N1 C11 C12 C17 -3.8(13)
C11 C12 C13 C14 -0.1(13)
C17 C12 C13 C14 -176.0(9)
C12 C13 C14 C15 -1.0(13)
C12 C13 C14 C18 176.9(8)
C13 C14 C15 C16 0.9(13)
C18 C14 C15 C16 -177.1(9)
C12 C11 C16 C15 -1.4(13)
N1 C11 C16 C15 179.6(7)
C12 C11 C16 C19 178.0(8)
N1 C11 C16 C19 -1.1(13)
C14 C15 C16 C11 0.3(13)
C14 C15 C16 C19 -179.1(9)
C3 N4 C41 C46 78.7(11)
Mo1 N4 C41 C46 -96.7(9)
C3 N4 C41 C42 -101.8(10)
Mo1 N4 C41 C42 82.9(9)
C46 C41 C42 C43 0.3(13)
N4 C41 C42 C43 -179.2(7)
C46 C41 C42 C47 -177.8(9)
N4 C41 C42 C47 2.7(13)
C41 C42 C43 C44 -0.7(12)
C47 C42 C43 C44 177.4(8)
C42 C43 C44 C45 1.3(12)
C42 C43 C44 C48 -178.1(8)
C43 C44 C45 C46 -1.6(13)
C48 C44 C45 C46 177.8(9)
C42 C41 C46 C45 -0.6(13)
N4 C41 C46 C45 178.9(7)
C42 C41 C46 C49 -178.6(8)
N4 C41 C46 C49 0.9(13)
C44 C45 C46 C41 1.3(13)
C44 C45 C46 C49 179.3(9)
Mo1 N51 C52 C53 -11(27)
C81 Mo1 C61 O62 -17(37)
C71 Mo1 C61 O62 66(37)
N1 Mo1 C61 O62 -113(37)
N4 Mo1 C61 O62 -115(36)
N51 Mo1 C61 O62 161(37)
C81 Mo1 C71 O72 -69(15)
C61 Mo1 C71 O72 -152(15)
N1 Mo1 C71 O72 21(17)
N4 Mo1 C71 O72 28(15)
N51 Mo1 C71 O72 114(15)
C71 Mo1 C81 O82 -56(16)
C61 Mo1 C81 O82 37(16)
N1 Mo1 C81 O82 135(16)
N4 Mo1 C81 O82 -152(16)
N51 Mo1 C81 O82 14(21)
